data_2205455
loop_
_publ_author_name
'Qi, Ji'
'Hui, Guo'
'Hai-Bin, Song'
'Fei, Huang'
'Ji-Ben, Meng'

_publ_section_title
7-Methyl-1-(\b-<small>D</small>-<i>erythro</i>-pentofuranosyl)-1<i>H</i>-benzimidazol-2(3<i>H</i>)-one
_journal_issue 4
_journal_name_full 'Acta Crystallographica Section E'
_journal_page_first o1147
_journal_page_last o1149
_journal_paper_doi 10.1107/S1600536805009177
_journal_volume 61
_journal_year 2005
_chemical_formula_iupac 'C13 H16 N2 O5'
_chemical_formula_moiety 'C13 H16 N2 O5'
_chemical_formula_sum 'C13 H16 N2 O5'
_chemical_formula_weight 280.28
_chemical_name_systematic
;
7-Methyl-1-(\b-D-erythro-pentofuranosyl)-1H-benzimidazol-2(3H)-one
;
_space_group_IT_number 19
_symmetry_cell_setting orthorhombic
_symmetry_space_group_name_Hall 'P 2ac 2ab'
_symmetry_space_group_name_H-M 'P 21 21 21'
_atom_sites_solution_hydrogens geom
_atom_sites_solution_primary direct
_atom_sites_solution_secondary difmap
_cell_angle_alpha 90.00
_cell_angle_beta 90.00
_cell_angle_gamma 90.00
_cell_formula_units_Z 4
_cell_length_a 6.741(4)
_cell_length_b 9.119(5)
_cell_length_c 20.465(11)
_cell_measurement_reflns_used 2668
_cell_measurement_temperature 293(2)
_cell_measurement_theta_max 26.84
_cell_measurement_theta_min 2.44
_cell_volume 1258.0(12)
_computing_cell_refinement 'SAINT (Bruker, 1999)'
_computing_data_collection 'SMART (Bruker, 1998)'
_computing_data_reduction SAINT
_computing_molecular_graphics 'SHELXTL (Bruker, 1999)'
_computing_publication_material SHELXTL
_computing_structure_refinement 'SHELXL97 (Sheldrick, 1997)'
_computing_structure_solution 'SHELXS97 (Sheldrick, 1997)'
_diffrn_ambient_temperature 293(2)
_diffrn_measured_fraction_theta_full 0.995
_diffrn_measured_fraction_theta_max 0.995
_diffrn_measurement_device_type 'Bruker APEX CCD area-detector'
_diffrn_measurement_method '\f and \w'
_diffrn_radiation_monochromator graphite
_diffrn_radiation_source 'fine-focus sealed tube'
_diffrn_radiation_type MoK\a
_diffrn_radiation_wavelength 0.71073
_diffrn_reflns_av_R_equivalents 0.0252
_diffrn_reflns_av_sigmaI/netI 0.0211
_diffrn_reflns_limit_h_max 8
_diffrn_reflns_limit_h_min -8
_diffrn_reflns_limit_k_max 12
_diffrn_reflns_limit_k_min -10
_diffrn_reflns_limit_l_max 27
_diffrn_reflns_limit_l_min -24
_diffrn_reflns_number 8479
_diffrn_reflns_theta_full 28.10
_diffrn_reflns_theta_max 28.10
_diffrn_reflns_theta_min 1.99
_diffrn_standards_decay_% 0
_diffrn_standards_number 0
_exptl_absorpt_coefficient_mu 0.115
_exptl_absorpt_correction_T_max 0.989
_exptl_absorpt_correction_T_min 0.940
_exptl_absorpt_correction_type multi-scan
_exptl_absorpt_process_details '(SADABS; Sheldrick, 1996)'
_exptl_crystal_colour colourless
_exptl_crystal_density_diffrn 1.480
_exptl_crystal_density_method 'not measured'
_exptl_crystal_description Plate
_exptl_crystal_F_000 592
_exptl_crystal_size_max 0.38
_exptl_crystal_size_mid 0.22
_exptl_crystal_size_min 0.10
_refine_diff_density_max 0.162
_refine_diff_density_min -0.226
_refine_ls_extinction_method none
_refine_ls_goodness_of_fit_ref 1.093
_refine_ls_hydrogen_treatment constr
_refine_ls_matrix_type full
_refine_ls_number_parameters 185
_refine_ls_number_reflns 1775
_refine_ls_number_restraints 1
_refine_ls_restrained_S_all 1.098
_refine_ls_R_factor_all 0.0379
_refine_ls_R_factor_gt 0.0306
_refine_ls_shift/su_max 0.001
_refine_ls_shift/su_mean 0.000
_refine_ls_structure_factor_coef Fsqd
_refine_ls_weighting_details 'calc w = 1/[\s^2^(Fo^2^)+(0.0515P)^2^] where P = (Fo^2^+2Fc^2^)/3'
_refine_ls_weighting_scheme calc
_refine_ls_wR_factor_gt 0.0782
_refine_ls_wR_factor_ref 0.0804
_reflns_number_gt 1496
_reflns_number_total 1775
_reflns_threshold_expression I>2\s(I)
_cod_data_source_file ci6552.cif
_cod_data_source_block II
_cod_depositor_comments
;
The following automatic conversions were performed:
'_symmetry_cell_setting' value 'Orthorhombic' changed to 'orthorhombic'
according to '/home/saulius/struct/CIF-dictionaries/cif_core.dic'
dictionary named 'cif_core.dic' version 2.4.1 from 2010-06-29.

Automatic conversion script
Id: cif_fix_enum 1527 2010-12-29 10:47:43Z saulius 

The following automatic conversions were performed:

'_symmetry_cell_setting' value 'Orthorhombic' changed to
'orthorhombic' according to
/home/saulius/struct/CIF-dictionaries/cif_core.dic dictionary named
'cif_core.dic' version 2.4.1 from 2010-06-29.

Automatic conversion script
Id: cif_fix_values 1715 2011-07-08 13:25:40Z adriana 
;
_cod_original_cell_volume 1258.0(11)
_cod_database_code 2205455
_cod_database_fobs_code 2205455

loop_
_symmetry_equiv_pos_as_xyz
'x, y, z'
'-x+1/2, -y, z+1/2'
'-x, y+1/2, -z+1/2'
'x+1/2, -y+1/2, -z'

loop_
_atom_site_label
_atom_site_fract_x
_atom_site_fract_y
_atom_site_fract_z
_atom_site_U_iso_or_equiv
_atom_site_adp_type
_atom_site_calc_flag
_atom_site_refinement_flags
_atom_site_occupancy
_atom_site_type_symbol
O1 0.8797(2) 0.32719(14) 0.06649(6) 0.0392(3) Uani d . 1 O
O2 0.67897(19) 0.46504(11) 0.18654(6) 0.0315(3) Uani d . 1 O
O3 0.37270(18) 0.15609(13) 0.14385(6) 0.0317(3) Uani d . 1 O
H3 0.2794 0.1898 0.1647 0.048 Uiso calc R 1 H
O4 0.4279(2) 0.25002(13) 0.27149(6) 0.0352(3) Uani d . 1 O
H4 0.3872 0.1696 0.2834 0.053 Uiso calc R 1 H
O5 1.0122(2) 0.25416(16) 0.18538(6) 0.0431(3) Uani d . 1 O
H5 0.9612 0.2856 0.1518 0.065 Uiso calc R 1 H
N1 0.7005(3) 0.42131(17) -0.02001(7) 0.0351(4) Uani d . 1 N
H1A 0.7823 0.4033 -0.0513 0.042 Uiso calc R 1 H
N2 0.5689(2) 0.43856(15) 0.07808(6) 0.0297(3) Uani d . 1 N
C1 0.7326(3) 0.38848(18) 0.04336(9) 0.0314(4) Uani d . 1 C
C2 0.5168(3) 0.48833(18) -0.02782(8) 0.0311(4) Uani d . 1 C
C3 0.4237(3) 0.53647(19) -0.08395(9) 0.0405(5) Uani d . 1 C
H3A 0.4807 0.5239 -0.1250 0.049 Uiso calc R 1 H
C4 0.2427(4) 0.6039(2) -0.07627(9) 0.0432(5) Uani d . 1 C
H4A 0.1730 0.6354 -0.1129 0.052 Uiso calc R 1 H
C5 0.1631(3) 0.62554(19) -0.01487(10) 0.0403(5) Uani d . 1 C
H5A 0.0426 0.6747 -0.0115 0.048 Uiso calc R 1 H
C6 0.2546(3) 0.57719(18) 0.04250(9) 0.0318(4) Uani d . 1 C
C7 0.1634(4) 0.6124(2) 0.10749(9) 0.0448(5) Uani d . 1 C
H7A 0.1234 0.5232 0.1286 0.067 Uiso calc R 1 H
H7B 0.0496 0.6741 0.1012 0.067 Uiso calc R 1 H
H7C 0.2587 0.6624 0.1343 0.067 Uiso calc R 1 H
C8 0.4334(3) 0.50389(17) 0.03394(8) 0.0275(4) Uani d . 1 C
C9 0.5341(3) 0.39709(17) 0.14516(7) 0.0268(4) Uani d . 1 C
H9 0.4024 0.4321 0.1580 0.032 Uiso calc R 1 H
C10 0.5472(3) 0.23236(17) 0.16008(7) 0.0252(4) Uani d . 1 C
H10 0.6578 0.1905 0.1352 0.030 Uiso calc R 1 H
C11 0.6009(3) 0.23129(17) 0.23258(8) 0.0264(3) Uani d . 1 C
H11 0.6729 0.1419 0.2446 0.032 Uiso calc R 1 H
C12 0.7299(3) 0.36694(19) 0.24067(8) 0.0293(4) Uani d . 1 C
H12 0.6956 0.4151 0.2820 0.035 Uiso calc R 1 H
C13 0.9514(3) 0.3409(2) 0.23898(9) 0.0370(4) Uani d . 1 C
H13A 1.0188 0.4347 0.2370 0.044 Uiso calc R 1 H
H13B 0.9912 0.2927 0.2792 0.044 Uiso calc R 1 H

loop_
_atom_site_aniso_label
_atom_site_aniso_U_11
_atom_site_aniso_U_22
_atom_site_aniso_U_33
_atom_site_aniso_U_12
_atom_site_aniso_U_13
_atom_site_aniso_U_23
O1 0.0334(7) 0.0513(8) 0.0329(7) 0.0105(7) 0.0044(6) 0.0011(6)
O2 0.0397(7) 0.0279(6) 0.0268(6) -0.0024(5) -0.0025(6) 0.0000(5)
O3 0.0276(7) 0.0393(6) 0.0282(6) -0.0019(6) -0.0008(5) -0.0062(5)
O4 0.0357(8) 0.0398(7) 0.0300(6) -0.0013(6) 0.0093(5) 0.0006(5)
O5 0.0306(7) 0.0651(9) 0.0335(7) 0.0098(7) -0.0030(6) -0.0039(6)
N1 0.0391(10) 0.0436(8) 0.0227(7) 0.0023(8) 0.0052(6) 0.0005(6)
N2 0.0307(8) 0.0349(7) 0.0235(7) 0.0069(6) 0.0026(6) 0.0031(5)
C1 0.0343(10) 0.0336(9) 0.0262(8) 0.0020(8) 0.0067(8) 0.0004(7)
C2 0.0386(11) 0.0271(8) 0.0275(8) -0.0036(8) 0.0015(8) 0.0001(6)
C3 0.0615(14) 0.0354(9) 0.0246(9) -0.0051(10) -0.0029(9) 0.0049(7)
C4 0.0586(14) 0.0384(10) 0.0326(10) -0.0030(10) -0.0141(10) 0.0099(8)
C5 0.0409(12) 0.0343(9) 0.0458(11) 0.0023(9) -0.0107(9) 0.0068(8)
C6 0.0353(10) 0.0270(8) 0.0329(9) 0.0001(8) -0.0016(8) 0.0028(7)
C7 0.0450(13) 0.0502(11) 0.0393(10) 0.0186(10) 0.0024(9) 0.0026(9)
C8 0.0346(10) 0.0240(7) 0.0239(8) -0.0002(7) -0.0039(7) 0.0015(6)
C9 0.0282(9) 0.0324(8) 0.0196(7) 0.0041(7) 0.0002(7) 0.0005(6)
C10 0.0231(8) 0.0296(8) 0.0229(8) 0.0007(7) 0.0000(6) -0.0029(6)
C11 0.0269(9) 0.0286(8) 0.0237(8) 0.0028(7) -0.0001(7) 0.0013(6)
C12 0.0315(10) 0.0360(9) 0.0203(8) -0.0013(8) -0.0014(7) -0.0009(6)
C13 0.0314(10) 0.0500(11) 0.0296(9) -0.0036(9) -0.0036(8) 0.0004(8)

loop_
_atom_type_symbol
_atom_type_description
_atom_type_scat_dispersion_real
_atom_type_scat_dispersion_imag
_atom_type_scat_source
C C 0.0033 0.0000 'International Tables Vol C Tables 4.2.6.8 and 6.1.1.4'
H H 0.0000 0.0000 'International Tables Vol C Tables 4.2.6.8 and 6.1.1.4'
N N 0.0061 0.0000 'International Tables Vol C Tables 4.2.6.8 and 6.1.1.4'
O O 0.0106 0.0000 'International Tables Vol C Tables 4.2.6.8 and 6.1.1.4'

loop_
_geom_angle_atom_site_label_1
_geom_angle_atom_site_label_2
_geom_angle_atom_site_label_3
_geom_angle
C9 O2 C12 110.03(12)
C10 O3 H3 109.5
C11 O4 H4 109.5
C13 O5 H5 109.5
C1 N1 C2 110.56(15)
C1 N1 H1A 124.7
C2 N1 H1A 124.7
C1 N2 C8 108.94(14)
C1 N2 C9 121.94(14)
C8 N2 C9 127.75(15)
O1 C1 N1 126.81(17)
O1 C1 N2 126.27(16)
N1 C1 N2 106.92(16)
C3 C2 N1 129.80(17)
C3 C2 C8 122.69(19)
N1 C2 C8 107.50(14)
C4 C3 C2 116.76(18)
C4 C3 H3A 121.6
C2 C3 H3A 121.6
C3 C4 C5 120.84(18)
C3 C4 H4A 119.6
C5 C4 H4A 119.6
C4 C5 C6 123.2(2)
C4 C5 H5A 118.4
C6 C5 H5A 118.4
C8 C6 C5 115.39(18)
C8 C6 C7 124.77(17)
C5 C6 C7 119.77(18)
C6 C7 H7A 109.5
C6 C7 H7B 109.5
H7A C7 H7B 109.5
C6 C7 H7C 109.5
H7A C7 H7C 109.5
H7B C7 H7C 109.5
C6 C8 C2 120.96(16)
C6 C8 N2 132.98(15)
C2 C8 N2 106.01(16)
O2 C9 N2 109.77(14)
O2 C9 C10 105.46(13)
N2 C9 C10 115.87(13)
O2 C9 H9 108.5
N2 C9 H9 108.5
C10 C9 H9 108.5
O3 C10 C11 115.12(14)
O3 C10 C9 112.90(15)
C11 C10 C9 102.30(13)
O3 C10 H10 108.7
C11 C10 H10 108.7
C9 C10 H10 108.7
O4 C11 C12 108.07(13)
O4 C11 C10 110.41(14)
C12 C11 C10 103.65(13)
O4 C11 H11 111.5
C12 C11 H11 111.5
C10 C11 H11 111.5
O2 C12 C13 108.08(16)
O2 C12 C11 106.28(13)
C13 C12 C11 115.73(16)
O2 C12 H12 108.9
C13 C12 H12 108.9
C11 C12 H12 108.9
O5 C13 C12 113.09(16)
O5 C13 H13A 109.0
C12 C13 H13A 109.0
O5 C13 H13B 109.0
C12 C13 H13B 109.0
H13A C13 H13B 107.8

loop_
_geom_bond_atom_site_label_1
_geom_bond_atom_site_label_2
_geom_bond_distance
_geom_bond_publ_flag
O1 C1 1.232(2) y
O2 C9 1.433(2) y
O2 C12 1.465(2) y
O3 C10 1.406(2) y
O3 H3 0.82 ?
O4 C11 1.422(2) y
O4 H4 0.82 ?
O5 C13 1.413(2) y
O5 H5 0.82 ?
N1 C1 1.349(2) y
N1 C2 1.390(3) y
N1 H1A 0.86 ?
N2 C1 1.390(2) y
N2 C8 1.416(2) y
N2 C9 1.443(2) y
C2 C3 1.380(3) ?
C2 C8 1.390(2) ?
C3 C4 1.376(3) ?
C3 H3A 0.93 ?
C4 C5 1.380(3) ?
C4 H4A 0.93 ?
C5 C6 1.398(3) ?
C5 H5A 0.93 ?
C6 C8 1.389(3) ?
C6 C7 1.500(3) ?
C7 H7A 0.96 ?
C7 H7B 0.96 ?
C7 H7C 0.96 ?
C9 C10 1.535(2) y
C9 H9 0.98 ?
C10 C11 1.527(2) y
C10 H10 0.98 ?
C11 C12 1.521(2) y
C11 H11 0.98 ?
C12 C13 1.512(3) y
C12 H12 0.98 ?
C13 H13A 0.97 ?
C13 H13B 0.97 ?

loop_
_geom_hbond_atom_site_label_D
_geom_hbond_atom_site_label_H
_geom_hbond_atom_site_label_A
_geom_hbond_site_symmetry_A
_geom_hbond_distance_DH
_geom_hbond_distance_HA
_geom_hbond_distance_DA
_geom_hbond_angle_DHA
N1 H1A O3 4_555 0.86 2.06 2.876(3) 157
O3 H3 O5 1_455 0.82 1.94 2.725(2) 160
O4 H4 O2 3_645 0.82 2.01 2.830(2) 173
O5 H5 O1 . 0.82 1.87 2.676(2) 168
C10 H10 O1 . 0.98 2.40 3.072(3) 125

loop_
_geom_torsion_atom_site_label_1
_geom_torsion_atom_site_label_2
_geom_torsion_atom_site_label_3
_geom_torsion_atom_site_label_4
_geom_torsion
C2 N1 C1 O1 179.10(17)
C2 N1 C1 N2 -1.60(19)
C8 N2 C1 O1 179.31(16)
C9 N2 C1 O1 -13.1(3)
C8 N2 C1 N1 0.00(19)
C9 N2 C1 N1 167.63(15)
C1 N1 C2 C3 -178.43(19)
C1 N1 C2 C8 2.6(2)
N1 C2 C3 C4 -177.87(17)
C8 C2 C3 C4 1.0(3)
C2 C3 C4 C5 1.9(3)
C3 C4 C5 C6 -2.3(3)
C4 C5 C6 C8 -0.4(3)
C4 C5 C6 C7 176.7(2)
C5 C6 C8 C2 3.2(2)
C7 C6 C8 C2 -173.65(18)
C5 C6 C8 N2 -179.61(18)
C7 C6 C8 N2 3.5(3)
C3 C2 C8 C6 -3.7(3)
N1 C2 C8 C6 175.37(15)
C3 C2 C8 N2 178.47(16)
N1 C2 C8 N2 -2.47(19)
C1 N2 C8 C6 -175.91(17)
C9 N2 C8 C6 17.4(3)
C1 N2 C8 C2 1.55(19)
C9 N2 C8 C2 -165.15(15)
C12 O2 C9 N2 -145.15(13)
C12 O2 C9 C10 -19.67(18)
C1 N2 C9 O2 69.80(19)
C8 N2 C9 O2 -125.05(17)
C1 N2 C9 C10 -49.5(2)
C8 N2 C9 C10 115.67(19)
O2 C9 C10 O3 157.36(13)
N2 C9 C10 O3 -81.04(19)
O2 C9 C10 C11 33.03(17)
N2 C9 C10 C11 154.64(15)
O3 C10 C11 O4 -40.83(18)
C9 C10 C11 O4 82.01(15)
O3 C10 C11 C12 -156.36(13)
C9 C10 C11 C12 -33.52(17)
C9 O2 C12 C13 122.87(15)
C9 O2 C12 C11 -1.96(18)
O4 C11 C12 O2 -94.45(16)
C10 C11 C12 O2 22.73(17)
O4 C11 C12 C13 145.58(15)
C10 C11 C12 C13 -97.24(17)
O2 C12 C13 O5 -70.0(2)
C11 C12 C13 O5 49.0(2)

loop_
_cod_related_entry_id
_cod_related_entry_database
_cod_related_entry_code
1 ChemSpider 21173526
